data_7041375
loop_
_publ_author_name
'Nachtigall, Olaf'
'Hagenbach, Adelheid'
'Wiecko, Jelena'
'Lentz, Dieter'
'Abram, Ulrich'
'Spandl, Johann'

_publ_section_title
;
 Functional polyoxometalates from solvothermal reactions of VOSO4 with
 tripodal alkoxides - a study on the reactivity of different
 &quot;tris&quot; derivatives.
;
_journal_issue 2
_journal_name_full 'Dalton transactions (Cambridge, England : 2003)'
_journal_page_first 509
_journal_page_last 516
_journal_paper_doi 10.1039/c6dt03638d
_journal_volume 46
_journal_year 2017
_chemical_formula_moiety 'C28 H71 N6 O30 S3 V7'
_chemical_formula_sum 'C28 H71 N6 O30 S3 V7'
_chemical_formula_weight 1424.66
_space_group_crystal_system orthorhombic
_space_group_IT_number 72
_space_group_name_Hall '-I 2 2c'
_space_group_name_H-M_alt 'I b a m'
_symmetry_space_group_name_Hall '-I 2 2c'
_symmetry_space_group_name_H-M 'I b a m'
_atom_sites_solution_hydrogens geom
_atom_sites_solution_primary direct
_atom_sites_solution_secondary difmap
_audit_creation_method SHELXL-2014/7
_audit_update_record
;
2016-11-07 deposited with the CCDC.
2016-12-08 downloaded from the CCDC.
;
_cell_angle_alpha 90
_cell_angle_beta 90
_cell_angle_gamma 90
_cell_formula_units_Z 8
_cell_length_a 22.0244(17)
_cell_length_b 43.315(3)
_cell_length_c 13.8066(10)
_cell_measurement_reflns_used 9887
_cell_measurement_temperature 100(2)
_cell_measurement_theta_max 26.41
_cell_measurement_theta_min 2.41
_cell_volume 13171.3(17)
_computing_cell_refinement 'Bruker SAINT'
_computing_data_collection 'Bruker APEX2'
_computing_data_reduction 'Bruker SAINT'
_computing_molecular_graphics Diamond
_computing_publication_material WINGX
_computing_structure_refinement 'SHELXL-2014/7 (Sheldrick, 2014)'
_computing_structure_solution 'SHELXS-97 (Sheldrick 2008)'
_diffrn_ambient_temperature 100(2)
_diffrn_measured_fraction_theta_full 0.999
_diffrn_measured_fraction_theta_max 0.992
_diffrn_measurement_device_type 'Bruker APEX-II CCD'
_diffrn_measurement_method '\f and \w scans'
_diffrn_radiation_type MoK\a
_diffrn_radiation_wavelength 0.71073
_diffrn_reflns_av_R_equivalents 0.0663
_diffrn_reflns_av_unetI/netI 0.0543
_diffrn_reflns_Laue_measured_fraction_full 0.999
_diffrn_reflns_Laue_measured_fraction_max 0.992
_diffrn_reflns_limit_h_max 28
_diffrn_reflns_limit_h_min -28
_diffrn_reflns_limit_k_max 49
_diffrn_reflns_limit_k_min -56
_diffrn_reflns_limit_l_max 18
_diffrn_reflns_limit_l_min -18
_diffrn_reflns_number 46405
_diffrn_reflns_point_group_measured_fraction_full 0.999
_diffrn_reflns_point_group_measured_fraction_max 0.992
_diffrn_reflns_theta_full 25.242
_diffrn_reflns_theta_max 27.884
_diffrn_reflns_theta_min 2.412
_diffrn_source 'fine-focus sealed tube'
_exptl_absorpt_coefficient_mu 1.121
_exptl_absorpt_correction_T_max 0.7456
_exptl_absorpt_correction_T_min 0.5767
_exptl_absorpt_correction_type multi-scan
_exptl_crystal_colour violet
_exptl_crystal_density_diffrn 1.437
_exptl_crystal_description plate
_exptl_crystal_F_000 5840
_exptl_crystal_size_max 0.62
_exptl_crystal_size_mid 0.29
_exptl_crystal_size_min 0.04
_refine_diff_density_max 2.245
_refine_diff_density_min -1.534
_refine_diff_density_rms 0.142
_refine_ls_extinction_method none
_refine_ls_goodness_of_fit_ref 1.139
_refine_ls_hydrogen_treatment constr
_refine_ls_matrix_type full
_refine_ls_number_parameters 326
_refine_ls_number_reflns 8120
_refine_ls_number_restraints 78
_refine_ls_restrained_S_all 1.134
_refine_ls_R_factor_all 0.1044
_refine_ls_R_factor_gt 0.0792
_refine_ls_shift/su_max 0.000
_refine_ls_shift/su_mean 0.000
_refine_ls_structure_factor_coef Fsqd
_refine_ls_weighting_details 'w=1/[\s^2^(Fo^2^)+(0.0260P)^2^+277.2604P] where P=(Fo^2^+2Fc^2^)/3'
_refine_ls_weighting_scheme calc
_refine_ls_wR_factor_gt 0.1673
_refine_ls_wR_factor_ref 0.1767
_reflns_Friedel_coverage 0.000
_reflns_number_gt 6279
_reflns_number_total 8120
_reflns_threshold_expression 'I > 2\s(I)'
_cod_data_source_file c6dt03638d2.cif
_cod_data_source_block shelx
_cod_depositor_comments
;
The following automatic conversions were performed:

'_exptl_absorpt_correction_type' value 'Multi-Scan' changed to
'multi-scan' according to
/usr/data/users/saulius/crontab/automatic-downloads/rss-feeds/RSC/lib/dictionaries/cif_core.dic
dictionary named 'cif_core.dic' version 2.4.2 from 2011-04-26.

Automatic conversion script
Id: cif_fix_values 4268 2015-11-12 08:31:59Z antanas 

 Adding full bibliography for 7041370--7041376.cif.
;
_cod_database_code 7041375
_shelx_shelxl_version_number 2014/7
_shelx_space_group_comment
;
The symmetry employed for this shelxl refinement is uniquely defined
by the following loop, which should always be used as a source of
symmetry information in preference to the above space-group names.
They are only intended as comments.
;

loop_
_space_group_symop_operation_xyz
'x, y, z'
'-x, -y, z'
'x, -y, -z+1/2'
'-x, y, -z+1/2'
'x+1/2, y+1/2, z+1/2'
'-x+1/2, -y+1/2, z+1/2'
'x+1/2, -y+1/2, -z+1'
'-x+1/2, y+1/2, -z+1'
'-x, -y, -z'
'x, y, -z'
'-x, y, z-1/2'
'x, -y, z-1/2'
'-x+1/2, -y+1/2, -z+1/2'
'x+1/2, y+1/2, -z+1/2'
'-x+1/2, y+1/2, z'
'x+1/2, -y+1/2, z'

loop_
_atom_site_label
_atom_site_type_symbol
_atom_site_fract_x
_atom_site_fract_y
_atom_site_fract_z
_atom_site_U_iso_or_equiv
_atom_site_adp_type
_atom_site_occupancy
_atom_site_site_symmetry_order
_atom_site_calc_flag
_atom_site_refinement_flags_posn
_atom_site_refinement_flags_adp
_atom_site_refinement_flags_occupancy
_atom_site_disorder_assembly
_atom_site_disorder_group
N6 N 0.2022(9) 0.0210(4) 0.5000 0.156(9) Uani 0.74(2) 2 d DS TU P A 1
C61 C 0.1765(11) 0.0064(4) 0.4119(14) 0.165(10) Uani 0.74(2) 1 d D U P A 1
H61A H 0.1935 0.0160 0.3554 0.248 Uiso 0.74(2) 1 calc R U P A 1
H61B H 0.1863 -0.0152 0.4116 0.248 Uiso 0.74(2) 1 calc R U P A 1
H61C H 0.1332 0.0089 0.4116 0.248 Uiso 0.74(2) 1 calc R U P A 1
C62 C 0.1879(14) 0.0547(5) 0.5000 0.165(10) Uani 0.74(2) 2 d DS TU P A 1
H62A H 0.2045 0.0641 0.5571 0.248 Uiso 0.371(10) 1 calc R U P A 1
H62B H 0.2053 0.0642 0.4436 0.248 Uiso 0.371(10) 1 calc R U P A 1
H62C H 0.1446 0.0576 0.4993 0.248 Uiso 0.74(2) 2 calc R U P A 1
C63 C 0.2698(11) 0.0172(6) 0.5000 0.165(10) Uani 0.74(2) 2 d DS TU P A 1
H63A H 0.2865 0.0266 0.5570 0.248 Uiso 0.371(10) 1 calc R U P A 1
H63B H 0.2797 -0.0044 0.4995 0.248 Uiso 0.74(2) 2 calc R U P A 1
H63C H 0.2865 0.0269 0.4435 0.248 Uiso 0.371(10) 1 calc R U P A 1
N6A N 0.2022(9) 0.0210(4) 0.5000 0.156(9) Uani 0.26(2) 2 d DS TU P A 2
C61A C 0.227(3) 0.0533(8) 0.5000 0.165(10) Uani 0.26(2) 2 d DS TU P A 2
H61D H 0.2140 0.0639 0.4425 0.248 Uiso 0.129(10) 1 calc R U P A 2
H61E H 0.2124 0.0642 0.5560 0.248 Uiso 0.129(10) 1 calc R U P A 2
H61F H 0.2706 0.0526 0.5015 0.248 Uiso 0.26(2) 2 calc R U P A 2
C62A C 0.223(2) 0.0049(9) 0.589(3) 0.165(10) Uani 0.26(2) 1 d D U P A 2
H62D H 0.2085 0.0160 0.6449 0.248 Uiso 0.26(2) 1 calc R U P A 2
H62E H 0.2063 -0.0157 0.5899 0.248 Uiso 0.26(2) 1 calc R U P A 2
H62F H 0.2661 0.0039 0.5899 0.248 Uiso 0.26(2) 1 calc R U P A 2
C63A C 0.1342(12) 0.0232(16) 0.5000 0.165(10) Uani 0.26(2) 2 d DS TU P A 2
H63D H 0.1209 0.0336 0.4424 0.248 Uiso 0.129(10) 1 calc R U P A 2
H63E H 0.1171 0.0028 0.5017 0.248 Uiso 0.26(2) 2 calc R U P A 2
H63F H 0.1210 0.0345 0.5559 0.248 Uiso 0.129(10) 1 calc R U P A 2
N2 N 0.2920(3) 0.19415(16) 0.5000 0.0204(14) Uani 1 2 d S T P . .
C9 C 0.2681(4) 0.20972(16) 0.4130(5) 0.047(2) Uani 1 1 d . . . . .
H9A H 0.2835 0.1997 0.3561 0.071 Uiso 1 1 calc R U . . .
H9B H 0.2246 0.2087 0.4131 0.071 Uiso 1 1 calc R U . . .
H9C H 0.2807 0.2309 0.4131 0.071 Uiso 1 1 calc R U . . .
C10 C 0.2741(5) 0.1611(2) 0.5000 0.033(2) Uani 1 2 d S T P . .
H10A H 0.2899 0.1513 0.5569 0.050 Uiso 0.5 1 calc R U P . .
H10B H 0.2306 0.1596 0.4998 0.050 Uiso 1 2 calc R U P . .
H10C H 0.2901 0.1512 0.4433 0.050 Uiso 0.5 1 calc R U P . .
C11 C 0.3594(5) 0.1951(4) 0.5000 0.080(5) Uani 1 2 d S T P . .
H11A H 0.3745 0.1849 0.5569 0.120 Uiso 0.5 1 calc R U P . .
H11B H 0.3745 0.1848 0.4433 0.120 Uiso 0.5 1 calc R U P . .
H11C H 0.3728 0.2162 0.4998 0.120 Uiso 1 2 calc R U P . .
N3 N 0.0000 0.2971(2) 0.2500 0.0359(10) Uani 1 2 d S T P . .
C30 C 0.0544(3) 0.27760(16) 0.2485(5) 0.0359(10) Uani 1 1 d . . . . .
H30A H 0.0900 0.2904 0.2475 0.054 Uiso 1 1 calc R U . . .
H30B H 0.0550 0.2648 0.3053 0.054 Uiso 1 1 calc R U . . .
H30C H 0.0538 0.2648 0.1917 0.054 Uiso 1 1 calc R U . . .
C31 C 0.0023(3) 0.31683(16) 0.3380(5) 0.0359(10) Uani 1 1 d . . . . .
H31A H -0.0330 0.3298 0.3402 0.054 Uiso 1 1 calc R U . . .
H31B H 0.0034 0.3040 0.3946 0.054 Uiso 1 1 calc R U . . .
H31C H 0.0382 0.3295 0.3361 0.054 Uiso 1 1 calc R U . . .
N4 N 0.5000 0.0719(2) 0.2500 0.050(2) Uani 1 2 d S T P . .
C40 C 0.4483(9) 0.0554(4) 0.2342(16) 0.217(9) Uani 1 1 d . . . . .
H40A H 0.4150 0.0693 0.2240 0.325 Uiso 1 1 calc R U . . .
H40B H 0.4535 0.0426 0.1780 0.325 Uiso 1 1 calc R U . . .
H40C H 0.4401 0.0426 0.2895 0.325 Uiso 1 1 calc R U . . .
C41 C 0.5032(10) 0.0932(4) 0.1659(14) 0.217(9) Uani 1 1 d . . . . .
H41A H 0.5388 0.1058 0.1712 0.325 Uiso 1 1 calc R U . . .
H41B H 0.5051 0.0814 0.1071 0.325 Uiso 1 1 calc R U . . .
H41C H 0.4677 0.1060 0.1649 0.325 Uiso 1 1 calc R U . . .
O4 O 0.34502(15) -0.16803(8) 0.4015(2) 0.0127(7) Uani 1 1 d . . . . .
O2 O 0.34774(18) -0.11105(9) 0.4121(3) 0.0218(8) Uani 1 1 d . . . . .
O13 O 0.24880(16) -0.16447(8) 0.2968(2) 0.0138(7) Uani 1 1 d . . . . .
O8 O 0.19886(15) -0.21582(8) 0.3887(2) 0.0114(7) Uani 1 1 d . . . . .
O10 O 0.0980(2) -0.22469(12) 0.5000 0.0139(10) Uani 1 2 d S T P . .
O7 O 0.2254(2) -0.16826(12) 0.5000 0.0138(10) Uani 1 2 d S T P . .
O6 O 0.31043(15) -0.22220(8) 0.2986(3) 0.0155(7) Uani 1 1 d . . . . .
O5 O 0.3023(2) -0.21999(12) 0.5000 0.0123(10) Uani 1 2 d S T P . .
O1 O 0.3732(4) -0.05261(16) 0.5000 0.057(2) Uani 1 2 d S T P . .
O3 O 0.4439(2) -0.14312(13) 0.5000 0.0210(12) Uani 1 2 d S T P . .
O11 O 0.00851(17) -0.21087(9) 0.4123(3) 0.0228(9) Uani 1 1 d . . . . .
O15 O 0.36291(18) -0.13935(10) 0.2177(3) 0.0279(10) Uani 1 1 d . . . . .
O12 O 0.0130(2) -0.25934(12) 0.5000 0.0200(12) Uani 1 2 d S T P . .
N1 N 0.11613(19) -0.16972(9) 0.3901(3) 0.0119(8) Uani 1 1 d . . . . .
O14 O 0.2593(2) -0.10280(10) 0.2741(3) 0.0346(11) Uani 1 1 d . . . . .
C5 C 0.1086(3) -0.13598(13) 0.4060(4) 0.0220(12) Uani 1 1 d . . . . .
H5A H 0.0866 -0.1271 0.3520 0.026 Uiso 1 1 calc R U . . .
H5B H 0.1482 -0.1263 0.4089 0.026 Uiso 1 1 calc R U . . .
C3 C 0.1903(2) -0.15920(12) 0.2529(4) 0.0141(5) Uani 1 1 d . . . . .
H3A H 0.1939 -0.1625 0.1836 0.017 Uiso 1 1 calc R U . . .
H3B H 0.1791 -0.1378 0.2628 0.017 Uiso 1 1 calc R U . . .
C2 C 0.1593(2) -0.21302(12) 0.3054(4) 0.0141(5) Uani 1 1 d . . . . .
H2A H 0.1237 -0.2259 0.3145 0.017 Uiso 1 1 calc R U . . .
H2B H 0.1804 -0.2202 0.2480 0.017 Uiso 1 1 calc R U . . .
C4 C 0.0869(2) -0.17789(12) 0.2195(3) 0.0141(5) Uani 1 1 d . . . . .
H4A H 0.0525 -0.1893 0.2448 0.017 Uiso 1 1 calc R U . . .
H4B H 0.0745 -0.1566 0.2107 0.017 Uiso 1 1 calc R U . . .
C1 C 0.1398(2) -0.17949(12) 0.2913(4) 0.0141(5) Uani 1 1 d . . . . .
C6 C 0.0742(4) -0.12961(18) 0.5000 0.0239(18) Uani 1 2 d S T P . .
H6A H 0.0618 -0.1081 0.5000 0.029 Uiso 1 2 calc R U P . .
H6B H 0.0375 -0.1420 0.5000 0.029 Uiso 1 2 calc R U P . .
S1 S 0.25706(10) -0.06947(4) 0.29662(13) 0.0400(4) Uani 1 1 d . . . . .
O9 O 0.10496(17) -0.19061(10) 0.1289(3) 0.0237(9) Uani 1 1 d . . . . .
H9 H 0.0765 -0.1897 0.0907 0.036 Uiso 1 1 calc R U . . .
O16 O 0.2589(3) -0.06607(12) 0.4045(4) 0.0497(14) Uani 1 1 d . . . . .
O17 O 0.1987(3) -0.05805(15) 0.2644(5) 0.075(2) Uani 1 1 d . . . . .
O18 O 0.3072(3) -0.05388(12) 0.2533(5) 0.073(2) Uani 1 1 d . . . . .
C12 C 0.3621(3) -0.23458(19) 0.5000 0.0176(16) Uani 1 2 d S T P . .
H12A H 0.3690 -0.2442 0.4384 0.026 Uiso 0.5 1 calc R U P . .
H12B H 0.3927 -0.2192 0.5113 0.026 Uiso 0.5 1 calc R U P . .
H12C H 0.3637 -0.2499 0.5503 0.026 Uiso 0.5 1 calc R U P . .
V1 V 0.28159(4) -0.19884(2) 0.37546(6) 0.01024(18) Uani 1 1 d . . . . .
V2 V 0.16665(5) -0.19181(3) 0.5000 0.0097(2) Uani 1 2 d S T P . .
V3 V 0.37173(6) -0.14264(3) 0.5000 0.0144(3) Uani 1 2 d S T P . .
V4 V 0.31745(4) -0.13639(2) 0.30792(6) 0.0162(2) Uani 1 1 d . . . . .
V5 V 0.32266(8) -0.07822(3) 0.5000 0.0310(4) Uani 1 2 d S T P . .
S2 S 0.03004(8) -0.22692(4) 0.5000 0.0131(4) Uani 1 2 d S T P . .

loop_
_atom_site_aniso_label
_atom_site_aniso_U_11
_atom_site_aniso_U_22
_atom_site_aniso_U_33
_atom_site_aniso_U_23
_atom_site_aniso_U_13
_atom_site_aniso_U_12
N6 0.26(3) 0.123(15) 0.088(12) 0.000 0.000 0.087(17)
C61 0.27(3) 0.114(11) 0.111(11) -0.035(14) -0.024(18) 0.075(15)
C62 0.27(3) 0.114(11) 0.111(11) -0.035(14) -0.024(18) 0.075(15)
C63 0.27(3) 0.114(11) 0.111(11) -0.035(14) -0.024(18) 0.075(15)
N6A 0.26(3) 0.123(15) 0.088(12) 0.000 0.000 0.087(17)
C61A 0.27(3) 0.114(11) 0.111(11) -0.035(14) -0.024(18) 0.075(15)
C62A 0.27(3) 0.114(11) 0.111(11) -0.035(14) -0.024(18) 0.075(15)
C63A 0.27(3) 0.114(11) 0.111(11) -0.035(14) -0.024(18) 0.075(15)
N2 0.024(4) 0.027(4) 0.011(3) 0.000 0.000 -0.009(3)
C9 0.093(7) 0.033(4) 0.016(3) 0.008(3) -0.018(4) -0.009(4)
C10 0.060(7) 0.024(4) 0.016(4) 0.000 0.000 -0.008(4)
C11 0.016(5) 0.123(13) 0.102(12) 0.000 0.000 -0.027(7)
N3 0.030(2) 0.050(3) 0.028(2) 0.000 -0.0036(18) 0.000
C30 0.030(2) 0.050(3) 0.028(2) 0.000 -0.0036(18) 0.000
C31 0.030(2) 0.050(3) 0.028(2) 0.000 -0.0036(18) 0.000
N4 0.058(6) 0.039(5) 0.054(6) 0.000 -0.024(5) 0.000
C40 0.230(16) 0.216(15) 0.205(16) 0.074(13) -0.094(14) -0.161(13)
C41 0.230(16) 0.216(15) 0.205(16) 0.074(13) -0.094(14) -0.161(13)
O4 0.0079(16) 0.0195(18) 0.0106(16) 0.0021(14) 0.0001(13) -0.0067(13)
O2 0.027(2) 0.022(2) 0.0156(18) 0.0008(16) -0.0024(17) -0.0114(16)
O13 0.0091(16) 0.0205(18) 0.0118(17) 0.0013(14) -0.0027(14) -0.0007(14)
O8 0.0091(16) 0.0180(17) 0.0071(16) -0.0010(13) 0.0003(13) 0.0005(13)
O10 0.006(2) 0.024(3) 0.011(2) 0.000 0.000 0.000(2)
O7 0.016(3) 0.020(3) 0.006(2) 0.000 0.000 -0.002(2)
O6 0.0094(17) 0.0253(19) 0.0118(17) -0.0050(15) 0.0010(14) 0.0040(14)
O5 0.005(2) 0.023(3) 0.008(2) 0.000 0.000 0.004(2)
O1 0.111(7) 0.028(4) 0.031(4) 0.000 0.000 -0.032(4)
O3 0.017(3) 0.033(3) 0.013(3) 0.000 0.000 -0.005(2)
O11 0.0102(18) 0.041(2) 0.0174(19) 0.0110(18) -0.0055(15) 0.0001(16)
O15 0.020(2) 0.049(3) 0.0141(19) 0.0051(18) -0.0006(16) -0.0183(19)
O12 0.014(3) 0.024(3) 0.023(3) 0.000 0.000 -0.005(2)
N1 0.012(2) 0.016(2) 0.0080(19) 0.0006(16) -0.0016(16) 0.0012(16)
O14 0.040(3) 0.025(2) 0.039(3) 0.0074(19) -0.019(2) -0.010(2)
C5 0.031(3) 0.021(3) 0.014(2) 0.004(2) -0.002(2) 0.007(2)
C3 0.0090(12) 0.0232(13) 0.0101(11) -0.0006(10) -0.0027(10) 0.0002(10)
C2 0.0090(12) 0.0232(13) 0.0101(11) -0.0006(10) -0.0027(10) 0.0002(10)
C4 0.0090(12) 0.0232(13) 0.0101(11) -0.0006(10) -0.0027(10) 0.0002(10)
C1 0.0090(12) 0.0232(13) 0.0101(11) -0.0006(10) -0.0027(10) 0.0002(10)
C6 0.037(5) 0.017(4) 0.018(4) 0.000 0.000 0.017(4)
S1 0.0635(13) 0.0244(8) 0.0320(9) 0.0084(7) -0.0071(9) 0.0019(8)
O9 0.0150(19) 0.048(3) 0.0082(17) -0.0070(17) -0.0017(15) -0.0029(17)
O16 0.063(4) 0.052(3) 0.034(3) 0.002(2) -0.003(3) 0.028(3)
O17 0.099(5) 0.071(4) 0.056(4) 0.002(3) -0.029(4) 0.049(4)
O18 0.129(6) 0.040(3) 0.049(3) 0.014(3) 0.006(4) -0.045(4)
C12 0.006(3) 0.030(4) 0.017(4) 0.000 0.000 0.006(3)
V1 0.0048(4) 0.0173(4) 0.0086(4) -0.0015(3) 0.0002(3) 0.0000(3)
V2 0.0058(5) 0.0154(6) 0.0080(5) 0.000 0.000 -0.0006(4)
V3 0.0118(6) 0.0224(7) 0.0088(5) 0.000 0.000 -0.0088(5)
V4 0.0150(4) 0.0233(5) 0.0102(4) 0.0029(4) -0.0009(3) -0.0084(4)
V5 0.0501(10) 0.0212(7) 0.0217(7) 0.000 0.000 -0.0069(7)
S2 0.0035(8) 0.0253(9) 0.0105(8) 0.000 0.000 -0.0002(7)

loop_
_atom_type_symbol
_atom_type_description
_atom_type_scat_dispersion_real
_atom_type_scat_dispersion_imag
_atom_type_scat_source
C C 0.0033 0.0016 'International Tables Vol C Tables 4.2.6.8 and 6.1.1.4'
H H 0.0000 0.0000 'International Tables Vol C Tables 4.2.6.8 and 6.1.1.4'
N N 0.0061 0.0033 'International Tables Vol C Tables 4.2.6.8 and 6.1.1.4'
O O 0.0106 0.0060 'International Tables Vol C Tables 4.2.6.8 and 6.1.1.4'
S S 0.1246 0.1234 'International Tables Vol C Tables 4.2.6.8 and 6.1.1.4'
V V 0.3005 0.5294 'International Tables Vol C Tables 4.2.6.8 and 6.1.1.4'

loop_
_geom_angle_atom_site_label_1
_geom_angle_atom_site_label_2
_geom_angle_atom_site_label_3
_geom_angle
_geom_angle_site_symmetry_1
_geom_angle_site_symmetry_3
C61 N6 C61 110(2) . 10_556
C61 N6 C62 109.7(9) . .
C61 N6 C62 109.7(9) 10_556 .
C61 N6 C63 109.4(10) . .
C61 N6 C63 109.4(10) 10_556 .
C62 N6 C63 108.5(12) . .
C62A N6A C62A 112(4) . 10_556
C62A N6A C63A 109.4(13) . .
C62A N6A C63A 109.4(13) 10_556 .
C62A N6A C61A 109.1(12) . .
C62A N6A C61A 109.1(12) 10_556 .
C63A N6A C61A 107.7(13) . .
C9 N2 C9 109.1(8) . 10_556
C9 N2 C10 110.2(5) . .
C9 N2 C10 110.2(5) 10_556 .
C9 N2 C11 110.2(6) . .
C9 N2 C11 110.2(6) 10_556 .
C10 N2 C11 107.0(9) . .
C30 N3 C30 109.5(8) . 4
C30 N3 C31 108.3(4) . .
C30 N3 C31 110.4(4) 4 .
C30 N3 C31 110.4(4) . 4
C30 N3 C31 108.3(4) 4 4
C31 N3 C31 109.9(7) . 4
C40 N4 C40 117(2) . 4_655
C40 N4 C41 103.9(10) . .
C40 N4 C41 114.3(14) 4_655 .
C40 N4 C41 114.3(14) . 4_655
C40 N4 C41 103.9(10) 4_655 4_655
C41 N4 C41 103.2(17) . 4_655
V3 O4 V1 140.02(19) . .
V3 O4 V4 99.57(16) . .
V1 O4 V4 97.62(15) . .
V3 O2 V4 99.34(18) . .
V3 O2 V5 101.89(18) . .
V4 O2 V5 141.4(2) . .
C3 O13 V4 128.9(3) . .
C3 O13 V1 132.5(3) . .
V4 O13 V1 98.26(15) . .
C2 O8 V1 116.8(3) . .
C2 O8 V2 110.9(3) . .
V1 O8 V2 101.91(15) . .
S2 O10 V2 140.4(3) . .
C12 O5 V1 113.79(19) . 10_556
C12 O5 V1 113.79(19) . .
V1 O5 V1 118.5(2) 10_556 .
C5 N1 C1 116.4(4) . .
C5 N1 V2 113.5(3) . .
C1 N1 V2 109.7(3) . .
S1 O14 V4 133.3(3) . .
N1 C5 C6 111.0(5) . .
O13 C3 C1 114.7(4) . .
O8 C2 C1 110.5(4) . .
O9 C4 C1 109.8(4) . .
C3 C1 N1 113.9(4) . .
C3 C1 C2 113.0(4) . .
N1 C1 C2 104.3(4) . .
C3 C1 C4 107.8(4) . .
N1 C1 C4 107.9(4) . .
C2 C1 C4 109.9(4) . .
C5 C6 C5 116.3(7) 10_556 .
O18 S1 O17 113.4(4) . .
O18 S1 O14 110.4(4) . .
O17 S1 O14 107.4(3) . .
O18 S1 O16 110.5(4) . .
O17 S1 O16 107.2(4) . .
O14 S1 O16 107.7(3) . .
S1 O16 V5 130.5(3) . .
O6 V1 O4 105.60(17) . .
O6 V1 O8 101.11(16) . .
O4 V1 O8 153.18(15) . .
O6 V1 O13 104.92(17) . .
O4 V1 O13 81.30(14) . .
O8 V1 O13 89.67(14) . .
O6 V1 O5 100.96(18) . .
O4 V1 O5 89.53(18) . .
O8 V1 O5 87.71(17) . .
O13 V1 O5 154.01(16) . .
O6 V1 V4 105.23(14) . .
O4 V1 V4 41.36(10) . .
O8 V1 V4 127.90(10) . .
O13 V1 V4 40.46(10) . .
O5 V1 V4 128.80(14) . .
O6 V1 V2 139.58(14) . .
O4 V1 V2 114.55(11) . .
O8 V1 V2 39.20(10) . .
O13 V1 V2 86.09(11) . .
O5 V1 V2 75.66(13) . .
V4 V1 V2 107.72(4) . .
O7 V2 O8 92.49(15) . 10_556
O7 V2 O8 92.49(15) . .
O8 V2 O8 101.3(2) 10_556 .
O7 V2 O10 174.9(2) . .
O8 V2 O10 84.31(14) 10_556 .
O8 V2 O10 84.31(14) . .
O7 V2 N1 97.67(17) . 10_556
O8 V2 N1 82.51(15) 10_556 10_556
O8 V2 N1 168.99(16) . 10_556
O10 V2 N1 85.83(15) . 10_556
O7 V2 N1 97.67(17) . .
O8 V2 N1 168.99(16) 10_556 .
O8 V2 N1 82.51(15) . .
O10 V2 N1 85.83(15) . .
N1 V2 N1 91.9(2) 10_556 .
O7 V2 V1 54.18(13) . .
O8 V2 V1 94.97(10) 10_556 .
O8 V2 V1 38.89(10) . .
O10 V2 V1 122.08(11) . .
N1 V2 V1 151.72(12) 10_556 .
N1 V2 V1 94.41(11) . .
O7 V2 V1 54.18(13) . 10_556
O8 V2 V1 38.89(10) 10_556 10_556
O8 V2 V1 94.97(10) . 10_556
O10 V2 V1 122.08(11) . 10_556
N1 V2 V1 94.41(11) 10_556 10_556
N1 V2 V1 151.73(12) . 10_556
V1 V2 V1 67.99(4) . 10_556
O3 V3 O4 108.12(18) . .
O3 V3 O4 108.12(18) . 10_556
O4 V3 O4 94.9(2) . 10_556
O3 V3 O2 106.7(2) . 10_556
O4 V3 O2 144.07(18) . 10_556
O4 V3 O2 82.54(15) 10_556 10_556
O3 V3 O2 106.7(2) . .
O4 V3 O2 82.54(15) . .
O4 V3 O2 144.07(18) 10_556 .
O2 V3 O2 79.2(2) 10_556 .
O3 V3 V4 114.23(4) . .
O4 V3 V4 41.91(11) . .
O4 V3 V4 126.42(11) 10_556 .
O2 V3 V4 113.48(13) 10_556 .
O2 V3 V4 40.64(11) . .
O3 V3 V4 114.23(4) . 10_556
O4 V3 V4 126.42(11) . 10_556
O4 V3 V4 41.91(11) 10_556 10_556
O2 V3 V4 40.64(11) 10_556 10_556
O2 V3 V4 113.48(13) . 10_556
V4 V3 V4 130.38(6) . 10_556
O3 V3 V5 111.9(2) . .
O4 V3 V5 116.15(12) . .
O4 V3 V5 116.15(12) 10_556 .
O2 V3 V5 39.60(12) 10_556 .
O2 V3 V5 39.60(12) . .
V4 V3 V5 76.46(3) . .
V4 V3 V5 76.46(3) 10_556 .
O15 V4 O2 114.14(19) . .
O15 V4 O13 111.96(18) . .
O2 V4 O13 133.08(16) . .
O15 V4 O4 105.08(19) . .
O2 V4 O4 78.52(15) . .
O13 V4 O4 81.78(14) . .
O15 V4 O14 106.1(2) . .
O2 V4 O14 88.94(18) . .
O13 V4 O14 86.49(16) . .
O4 V4 O14 148.81(18) . .
O15 V4 V3 116.24(15) . .
O2 V4 V3 40.01(12) . .
O13 V4 V3 109.35(11) . .
O4 V4 V3 38.52(10) . .
O14 V4 V3 122.89(14) . .
O15 V4 V1 109.71(17) . .
O2 V4 V1 112.11(12) . .
O13 V4 V1 41.29(10) . .
O4 V4 V1 41.01(10) . .
O14 V4 V1 124.60(13) . .
V3 V4 V1 74.89(4) . .
O1 V5 O2 108.3(3) . .
O1 V5 O2 108.3(3) . 10_556
O2 V5 O2 77.0(2) . 10_556
O1 V5 O16 108.2(3) . .
O2 V5 O16 88.89(19) . .
O2 V5 O16 143.4(2) 10_556 .
O1 V5 O16 108.2(3) . 10_556
O2 V5 O16 143.4(2) . 10_556
O2 V5 O16 88.89(19) 10_556 10_556
O16 V5 O16 82.6(3) . 10_556
O1 V5 V3 113.7(4) . .
O2 V5 V3 38.50(12) . .
O2 V5 V3 38.50(12) 10_556 .
O16 V5 V3 119.99(16) . .
O16 V5 V3 119.99(16) 10_556 .
O12 S2 O11 111.9(2) . 10_556
O12 S2 O11 111.9(2) . .
O11 S2 O11 110.4(3) 10_556 .
O12 S2 O10 108.6(3) . .
O11 S2 O10 106.9(2) 10_556 .
O11 S2 O10 106.9(2) . .

loop_
_geom_bond_atom_site_label_1
_geom_bond_atom_site_label_2
_geom_bond_distance
_geom_bond_site_symmetry_2
N6 C61 1.483(15) .
N6 C61 1.483(15) 10_556
N6 C62 1.496(17) .
N6 C63 1.499(17) .
N6A C62A 1.483(18) .
N6A C62A 1.483(18) 10_556
N6A C63A 1.501(19) .
N6A C61A 1.506(19) .
N2 C9 1.475(7) .
N2 C9 1.475(7) 10_556
N2 C10 1.483(10) .
N2 C11 1.485(12) .
N3 C30 1.467(8) .
N3 C30 1.467(8) 4
N3 C31 1.485(8) .
N3 C31 1.486(8) 4
N4 C40 1.361(14) .
N4 C40 1.361(14) 4_655
N4 C41 1.485(17) .
N4 C41 1.485(17) 4_655
O4 V3 1.845(3) .
O4 V1 1.965(3) .
O4 V4 1.979(4) .
O2 V3 1.904(4) .
O2 V4 1.929(4) .
O2 V5 1.949(4) .
O13 C3 1.442(6) .
O13 V4 1.946(4) .
O13 V1 1.979(4) .
O8 C2 1.448(6) .
O8 V1 1.973(3) .
O8 V2 1.987(3) .
O10 S2 1.500(5) .
O10 V2 2.077(5) .
O7 V2 1.648(5) .
O6 V1 1.597(3) .
O5 C12 1.460(8) .
O5 V1 2.001(3) 10_556
O5 V1 2.001(3) .
O1 V5 1.571(8) .
O3 V3 1.590(6) .
O11 S2 1.474(4) .
O15 V4 1.603(4) .
O12 S2 1.453(6) .
N1 C5 1.487(7) .
N1 C1 1.521(6) .
N1 V2 2.111(4) .
O14 S1 1.478(5) .
O14 V4 1.993(5) .
C5 C6 1.528(7) .
C3 C1 1.513(7) .
C2 C1 1.527(7) .
C4 O9 1.423(6) .
C4 C1 1.532(7) .
C6 C5 1.528(7) 10_556
S1 O18 1.426(6) .
S1 O17 1.447(6) .
S1 O16 1.498(5) .
O16 V5 1.997(5) .
V1 V4 2.9685(12) .
V1 V2 3.0754(13) .
V2 O8 1.986(3) 10_556
V2 N1 2.111(4) 10_556
V2 V1 3.0754(13) 10_556
V3 O4 1.845(3) 10_556
V3 O2 1.904(4) 10_556
V3 V4 2.9216(10) .
V3 V4 2.9217(10) 10_556
V3 V5 2.992(2) .
V5 O2 1.949(4) 10_556
V5 O16 1.997(5) 10_556
S2 O11 1.474(4) 10_556

loop_
_geom_hbond_atom_site_label_D
_geom_hbond_atom_site_label_H
_geom_hbond_atom_site_label_A
_geom_hbond_distance_DH
_geom_hbond_distance_HA
_geom_hbond_distance_DA
_geom_hbond_angle_DHA
_geom_hbond_site_symmetry_A
O9 H9 O11 0.82 2.09 2.709(5) 132.7 4
